data_4033550
loop_
_publ_author_name
'Craig, 2nd, Robert A'
'Smith, Russell C.'
'Roizen, Jennifer L.'
'Jones, Amanda C.'
'Virgil, Scott C.'
'Stoltz, Brian M.'

_publ_section_title
;
 Development of a Unified Enantioselective, Convergent Synthetic Approach
 Toward the Furanobutenolide-Derived Polycyclic Norcembranoid Diterpenes:
 Asymmetric Formation of the Polycyclic Norditerpenoid Carbocyclic Core by
 Tandem Annulation Cascade.
;
_journal_issue 7
_journal_name_full 'The Journal of organic chemistry'
_journal_page_first 3467
_journal_page_last 3485
_journal_paper_doi 10.1021/acs.joc.7b02825
_journal_volume 83
_journal_year 2018
_chemical_absolute_configuration syn
_chemical_formula_sum 'C19 H22 O5'
_chemical_formula_weight 330.36
_space_group_crystal_system monoclinic
_space_group_IT_number 4
_space_group_name_Hall 'P 2yb'
_space_group_name_H-M_alt 'P 1 21 1'
_symmetry_space_group_name_Hall 'P 2yb'
_symmetry_space_group_name_H-M 'P 1 21 1'
_atom_sites_solution_hydrogens mixed
_atom_sites_solution_primary direct
_atom_sites_solution_secondary difmap
_audit_creation_method SHELXL-2014/7
_cell_angle_alpha 90
_cell_angle_beta 94.070(2)
_cell_angle_gamma 90
_cell_formula_units_Z 2
_cell_length_a 6.9222(2)
_cell_length_b 11.1470(4)
_cell_length_c 10.4409(4)
_cell_measurement_reflns_used 9893
_cell_measurement_temperature 100(2)
_cell_measurement_theta_max 35.53
_cell_measurement_theta_min 2.68
_cell_volume 803.61(5)
_computing_cell_refinement 'SAINT v8.34A (Bruker-AXS, 2013)'
_computing_data_collection 'APEX2 v2014.9-0 (Bruker-AXS, 2014)'
_computing_data_reduction 'SAINT v8.34A (Bruker-AXS, 2013)'
_computing_molecular_graphics 'Bruker SHELXTL'
_computing_publication_material 'Bruker SHELXTL'
_computing_structure_refinement 'SHELXL-2014/7 (Sheldrick, 2014)'
_computing_structure_solution 'SHELXS-2013/1 (Sheldrick, 2013)'
_diffrn_ambient_temperature 100(2)
_diffrn_detector_area_resol_mean 8.33
_diffrn_measured_fraction_theta_full 1.000
_diffrn_measured_fraction_theta_max 0.999
_diffrn_measurement_device_type 'Bruker KAPPA APEXII CCD'
_diffrn_measurement_method '\f and \w scans'
_diffrn_radiation_type MoK\a
_diffrn_radiation_wavelength 0.71073
_diffrn_reflns_av_R_equivalents 0.0404
_diffrn_reflns_av_unetI/netI 0.0383
_diffrn_reflns_Laue_measured_fraction_full 1.000
_diffrn_reflns_Laue_measured_fraction_max 0.999
_diffrn_reflns_limit_h_max 11
_diffrn_reflns_limit_h_min -11
_diffrn_reflns_limit_k_max 18
_diffrn_reflns_limit_k_min -18
_diffrn_reflns_limit_l_max 17
_diffrn_reflns_limit_l_min -17
_diffrn_reflns_number 30117
_diffrn_reflns_point_group_measured_fraction_full 1.000
_diffrn_reflns_point_group_measured_fraction_max 0.997
_diffrn_reflns_theta_full 25.242
_diffrn_reflns_theta_max 36.317
_diffrn_reflns_theta_min 1.955
_diffrn_source 'fine-focus sealed tube'
_exptl_absorpt_coefficient_mu 0.098
_exptl_absorpt_correction_T_max 0.7475
_exptl_absorpt_correction_T_min 0.6239
_exptl_absorpt_correction_type multi-scan
_exptl_absorpt_process_details 'SADABS-2014/4 (Sheldrick, 2014)'
_exptl_crystal_colour colourless
_exptl_crystal_density_diffrn 1.365
_exptl_crystal_density_method 'not measured'
_exptl_crystal_description Block
_exptl_crystal_F_000 352
_exptl_crystal_size_max 0.500
_exptl_crystal_size_mid 0.450
_exptl_crystal_size_min 0.200
_refine_diff_density_max 0.732
_refine_diff_density_min -0.318
_refine_diff_density_rms 0.108
_refine_ls_abs_structure_details
; 
 Flack x determined using 3016 quotients [(I+)-(I-)]/[(I+)+(I-)] 
 (Parsons, Flack and Wagner, Acta Cryst. B69 (2013) 249-259). 
;
_refine_ls_abs_structure_Flack -0.5(3)
_refine_ls_extinction_method none
_refine_ls_goodness_of_fit_ref 1.067
_refine_ls_hydrogen_treatment mixed
_refine_ls_matrix_type full
_refine_ls_number_parameters 222
_refine_ls_number_reflns 7796
_refine_ls_number_restraints 2
_refine_ls_restrained_S_all 1.067
_refine_ls_R_factor_all 0.0538
_refine_ls_R_factor_gt 0.0445
_refine_ls_shift/su_max 0.000
_refine_ls_shift/su_mean 0.000
_refine_ls_structure_factor_coef Fsqd
_refine_ls_weighting_details 'w=1/[\s^2^(Fo^2^)+(0.0781P)^2^+0.0123P] where P=(Fo^2^+2Fc^2^)/3'
_refine_ls_weighting_scheme calc
_refine_ls_wR_factor_gt 0.1109
_refine_ls_wR_factor_ref 0.1198
_reflns_Friedel_coverage 0.917
_reflns_Friedel_fraction_full 1.000
_reflns_Friedel_fraction_max 0.994
_reflns_number_gt 6951
_reflns_number_total 7796
_reflns_threshold_expression 'I > 2\s(I)'
_cod_data_source_file jo7b02825_si_004.cif
_cod_data_source_block rac03
_cod_depositor_comments 'Adding full bibliography for 4033550--4033552.cif.'
_cod_database_code 4033550
_shelx_shelxl_version_number 2014/7
_shelx_space_group_comment
; 
The symmetry employed for this shelxl refinement is uniquely defined 
by the following loop, which should always be used as a source of 
symmetry information in preference to the above space-group names. 
They are only intended as comments. 
;
_shelx_estimated_absorpt_t_min 0.953
_shelx_estimated_absorpt_t_max 0.981

loop_
_space_group_symop_operation_xyz
'x, y, z'
'-x, y+1/2, -z'

loop_
_atom_site_label
_atom_site_type_symbol
_atom_site_fract_x
_atom_site_fract_y
_atom_site_fract_z
_atom_site_U_iso_or_equiv
_atom_site_adp_type
_atom_site_occupancy
_atom_site_site_symmetry_order
_atom_site_calc_flag
_atom_site_refinement_flags_posn
_atom_site_refinement_flags_adp
O1 O 0.67803(17) 0.35258(11) 0.25289(11) 0.0167(2) Uani 1 1 d . .
C1 C 0.63608(19) 0.36312(13) 0.37701(14) 0.0128(2) Uani 1 1 d . .
O2 O 0.62003(17) 0.27608(10) 0.44317(12) 0.0177(2) Uani 1 1 d . .
C2 C 0.60857(18) 0.49575(12) 0.40836(12) 0.0109(2) Uani 1 1 d . .
H2 H 0.4698 0.5133 0.3818 0.013 Uiso 1 1 calc R U
C3 C 0.63235(19) 0.52687(12) 0.54905(13) 0.0108(2) Uani 1 1 d . .
C4 C 0.4753(2) 0.46995(14) 0.62204(13) 0.0139(2) Uani 1 1 d . .
H4A H 0.4519 0.3874 0.5897 0.017 Uiso 1 1 calc R U
H4B H 0.3539 0.5160 0.6051 0.017 Uiso 1 1 calc R U
C5 C 0.5248(2) 0.46501(13) 0.76660(13) 0.0125(2) Uani 1 1 d . .
H5 H 0.6428 0.4140 0.7829 0.015 Uiso 1 1 calc R U
C16 C 0.3659(2) 0.41396(13) 0.84208(14) 0.0147(2) Uani 1 1 d . .
C17 C 0.1649(2) 0.46431(18) 0.81558(18) 0.0227(3) Uani 1 1 d . .
H17A H 0.0792 0.4315 0.8777 0.034 Uiso 1 1 calc R U
H17B H 0.1155 0.4422 0.7285 0.034 Uiso 1 1 calc R U
H17C H 0.1692 0.5519 0.8233 0.034 Uiso 1 1 calc R U
C18 C 0.4057(3) 0.33089(15) 0.93223(16) 0.0207(3) Uani 1 1 d . .
H18A H 0.3058 0.3018 0.9819 0.025 Uiso 1 1 calc R U
H18B H 0.5338 0.3009 0.9467 0.025 Uiso 1 1 calc R U
C6 C 0.5752(2) 0.59233(13) 0.80974(13) 0.0140(2) Uani 1 1 d . .
H6A H 0.4587 0.6435 0.7960 0.017 Uiso 1 1 calc R U
H6B H 0.6141 0.5920 0.9028 0.017 Uiso 1 1 calc R U
C7 C 0.7361(2) 0.64501(13) 0.73849(14) 0.0140(2) Uani 1 1 d . .
O3 O 0.83953(19) 0.72382(12) 0.78984(12) 0.0216(2) Uani 1 1 d . .
C8 C 0.76292(19) 0.60475(12) 0.60530(13) 0.0118(2) Uani 1 1 d . .
C9 C 0.9282(2) 0.66814(14) 0.54670(15) 0.0157(2) Uani 1 1 d . .
H9A H 0.8762 0.7428 0.5061 0.019 Uiso 1 1 calc R U
H9B H 1.0228 0.6922 0.6176 0.019 Uiso 1 1 calc R U
C10 C 1.0375(2) 0.60223(13) 0.44845(14) 0.0133(2) Uani 1 1 d . .
H10 H 1.1720 0.6319 0.4387 0.016 Uiso 1 1 calc R U
O5 O 1.01273(14) 0.47271(10) 0.43656(10) 0.01305(18) Uani 1 1 d . .
C11 C 0.94111(19) 0.55097(12) 0.33345(13) 0.0112(2) Uani 1 1 d . .
C12 C 1.0337(2) 0.53809(13) 0.20457(13) 0.0134(2) Uani 1 1 d . .
O4 O 1.21209(15) 0.47544(12) 0.21641(12) 0.0175(2) Uani 1 1 d D .
H4O H 1.189(4) 0.405(2) 0.235(3) 0.026 Uiso 1 1 d D U
C19 C 1.0782(3) 0.66152(17) 0.15206(19) 0.0248(3) Uani 1 1 d . .
H19A H 1.1784 0.7003 0.2089 0.037 Uiso 1 1 calc R U
H19B H 0.9605 0.7106 0.1475 0.037 Uiso 1 1 calc R U
H19C H 1.1245 0.6532 0.0660 0.037 Uiso 1 1 calc R U
C13 C 0.8747(2) 0.47240(17) 0.11840(14) 0.0175(3) Uani 1 1 d . .
H13A H 0.8498 0.5155 0.0360 0.021 Uiso 1 1 calc R U
H13B H 0.9165 0.3896 0.0999 0.021 Uiso 1 1 calc R U
C14 C 0.69167(19) 0.47010(15) 0.19210(13) 0.0145(2) Uani 1 1 d . .
H14 H 0.5727 0.4906 0.1364 0.017 Uiso 1 1 calc R U
C15 C 0.72406(19) 0.55554(13) 0.30684(13) 0.0118(2) Uani 1 1 d . .
H15 H 0.6769 0.6385 0.2859 0.014 Uiso 1 1 calc R U

loop_
_atom_site_aniso_label
_atom_site_aniso_U_11
_atom_site_aniso_U_22
_atom_site_aniso_U_33
_atom_site_aniso_U_23
_atom_site_aniso_U_13
_atom_site_aniso_U_12
O1 0.0168(5) 0.0157(5) 0.0179(4) -0.0046(4) 0.0027(4) -0.0021(4)
C1 0.0078(5) 0.0131(6) 0.0173(5) -0.0026(4) -0.0003(4) -0.0017(4)
O2 0.0157(5) 0.0114(5) 0.0263(5) 0.0002(4) 0.0020(4) -0.0012(4)
C2 0.0074(4) 0.0119(5) 0.0133(5) -0.0005(4) -0.0002(4) -0.0001(4)
C3 0.0087(5) 0.0101(5) 0.0134(5) -0.0005(4) -0.0002(4) 0.0007(4)
C4 0.0121(5) 0.0160(6) 0.0138(5) -0.0009(5) 0.0013(4) -0.0043(5)
C5 0.0125(5) 0.0104(5) 0.0145(5) 0.0002(4) 0.0010(4) 0.0009(4)
C16 0.0156(6) 0.0127(6) 0.0162(6) -0.0002(4) 0.0032(5) -0.0003(4)
C17 0.0153(6) 0.0229(8) 0.0310(8) 0.0038(6) 0.0081(5) 0.0026(6)
C18 0.0245(7) 0.0182(7) 0.0196(6) 0.0040(5) 0.0031(6) -0.0019(5)
C6 0.0157(6) 0.0112(5) 0.0152(5) -0.0008(4) 0.0013(4) 0.0009(4)
C7 0.0131(5) 0.0116(5) 0.0171(6) -0.0028(4) -0.0005(4) 0.0003(4)
O3 0.0222(6) 0.0188(6) 0.0240(5) -0.0093(4) 0.0026(4) -0.0070(4)
C8 0.0112(5) 0.0094(5) 0.0147(5) -0.0009(4) 0.0005(4) -0.0004(4)
C9 0.0151(6) 0.0124(6) 0.0200(6) -0.0032(5) 0.0035(5) -0.0048(5)
C10 0.0089(5) 0.0112(5) 0.0196(6) -0.0008(4) 0.0001(4) -0.0009(4)
O5 0.0110(4) 0.0097(4) 0.0179(4) 0.0008(3) -0.0024(3) 0.0005(3)
C11 0.0077(5) 0.0100(5) 0.0157(5) 0.0011(4) 0.0003(4) 0.0004(4)
C12 0.0093(5) 0.0142(6) 0.0170(5) 0.0007(4) 0.0025(4) 0.0010(4)
O4 0.0079(4) 0.0190(5) 0.0254(5) -0.0026(4) 0.0008(3) 0.0025(4)
C19 0.0295(8) 0.0174(7) 0.0288(8) 0.0046(6) 0.0103(7) -0.0006(6)
C13 0.0100(5) 0.0277(7) 0.0148(5) -0.0020(5) 0.0008(4) 0.0012(5)
C14 0.0091(5) 0.0203(6) 0.0140(5) -0.0005(5) -0.0003(4) 0.0003(5)
C15 0.0083(5) 0.0129(5) 0.0141(5) 0.0014(4) 0.0002(4) 0.0015(4)

loop_
_atom_type_symbol
_atom_type_description
_atom_type_scat_dispersion_real
_atom_type_scat_dispersion_imag
_atom_type_scat_source
C C 0.0033 0.0016 'International Tables Vol C Tables 4.2.6.8 and 6.1.1.4'
H H 0.0000 0.0000 'International Tables Vol C Tables 4.2.6.8 and 6.1.1.4'
O O 0.0106 0.0060 'International Tables Vol C Tables 4.2.6.8 and 6.1.1.4'

loop_
_geom_angle_atom_site_label_1
_geom_angle_atom_site_label_2
_geom_angle_atom_site_label_3
_geom_angle
C1 O1 C14 111.28(11)
O2 C1 O1 121.05(13)
O2 C1 C2 129.80(13)
O1 C1 C2 109.11(12)
C3 C2 C15 123.39(12)
C3 C2 C1 115.12(11)
C15 C2 C1 101.21(11)
C3 C2 H2 105.2
C15 C2 H2 105.2
C1 C2 H2 105.2
C8 C3 C2 126.34(12)
C8 C3 C4 122.11(12)
C2 C3 C4 111.24(11)
C3 C4 C5 113.28(11)
C3 C4 H4A 108.9
C5 C4 H4A 108.9
C3 C4 H4B 108.9
C5 C4 H4B 108.9
H4A C4 H4B 107.7
C16 C5 C6 110.93(12)
C16 C5 C4 114.17(11)
C6 C5 C4 106.86(11)
C16 C5 H5 108.2
C6 C5 H5 108.2
C4 C5 H5 108.2
C18 C16 C17 121.95(15)
C18 C16 C5 120.53(14)
C17 C16 C5 117.47(13)
C16 C17 H17A 109.5
C16 C17 H17B 109.5
H17A C17 H17B 109.5
C16 C17 H17C 109.5
H17A C17 H17C 109.5
H17B C17 H17C 109.5
C16 C18 H18A 120.0
C16 C18 H18B 120.0
H18A C18 H18B 120.0
C7 C6 C5 112.36(12)
C7 C6 H6A 109.1
C5 C6 H6A 109.1
C7 C6 H6B 109.1
C5 C6 H6B 109.1
H6A C6 H6B 107.9
O3 C7 C8 121.04(14)
O3 C7 C6 119.45(13)
C8 C7 C6 119.46(12)
C3 C8 C7 118.36(12)
C3 C8 C9 128.65(13)
C7 C8 C9 112.73(12)
C10 C9 C8 118.59(12)
C10 C9 H9A 107.7
C8 C9 H9A 107.7
C10 C9 H9B 107.7
C8 C9 H9B 107.7
H9A C9 H9B 107.1
C11 C10 O5 59.64(9)
C11 C10 C9 122.14(12)
O5 C10 C9 118.60(12)
C11 C10 H10 115.1
O5 C10 H10 115.1
C9 C10 H10 115.1
C11 O5 C10 59.86(9)
O5 C11 C10 60.50(9)
O5 C11 C15 116.21(11)
C10 C11 C15 122.21(12)
O5 C11 C12 116.94(11)
C10 C11 C12 124.47(12)
C15 C11 C12 108.27(11)
O4 C12 C19 106.25(13)
O4 C12 C11 112.63(11)
C19 C12 C11 109.80(13)
O4 C12 C13 113.30(13)
C19 C12 C13 111.77(13)
C11 C12 C13 103.20(11)
C12 O4 H4O 108(2)
C12 C19 H19A 109.5
C12 C19 H19B 109.5
H19A C19 H19B 109.5
C12 C19 H19C 109.5
H19A C19 H19C 109.5
H19B C19 H19C 109.5
C14 C13 C12 107.14(12)
C14 C13 H13A 110.3
C12 C13 H13A 110.3
C14 C13 H13B 110.3
C12 C13 H13B 110.3
H13A C13 H13B 108.5
O1 C14 C13 108.36(13)
O1 C14 C15 103.16(10)
C13 C14 C15 107.59(12)
O1 C14 H14 112.4
C13 C14 H14 112.4
C15 C14 H14 112.4
C11 C15 C2 114.92(11)
C11 C15 C14 102.19(11)
C2 C15 C14 102.50(11)
C11 C15 H15 112.1
C2 C15 H15 112.1
C14 C15 H15 112.1

loop_
_geom_bond_atom_site_label_1
_geom_bond_atom_site_label_2
_geom_bond_distance
O1 C1 1.3531(18)
O1 C14 1.462(2)
C1 O2 1.2007(19)
C1 C2 1.5291(19)
C2 C3 1.5070(18)
C2 C15 1.5255(19)
C2 H2 1.0000
C3 C8 1.3565(18)
C3 C4 1.5109(19)
C4 C5 1.5248(19)
C4 H4A 0.9900
C4 H4B 0.9900
C5 C16 1.509(2)
C5 C6 1.522(2)
C5 H5 1.0000
C16 C18 1.335(2)
C16 C17 1.508(2)
C17 H17A 0.9800
C17 H17B 0.9800
C17 H17C 0.9800
C18 H18A 0.9500
C18 H18B 0.9500
C6 C7 1.502(2)
C6 H6A 0.9900
C6 H6B 0.9900
C7 O3 1.2318(18)
C7 C8 1.485(2)
C8 C9 1.511(2)
C9 C10 1.508(2)
C9 H9A 0.9900
C9 H9B 0.9900
C10 C11 1.4490(19)
C10 O5 1.4582(18)
C10 H10 1.0000
O5 C11 1.4458(17)
C11 C15 1.5093(19)
C11 C12 1.5377(19)
C12 O4 1.4163(18)
C12 C19 1.521(2)
C12 C13 1.555(2)
O4 H4O 0.83(2)
C19 H19A 0.9800
C19 H19B 0.9800
C19 H19C 0.9800
C13 C14 1.528(2)
C13 H13A 0.9900
C13 H13B 0.9900
C14 C15 1.534(2)
C14 H14 1.0000
C15 H15 1.0000

loop_
_geom_hbond_atom_site_label_D
_geom_hbond_atom_site_label_H
_geom_hbond_atom_site_label_A
_geom_hbond_distance_DH
_geom_hbond_distance_HA
_geom_hbond_distance_DA
_geom_hbond_angle_DHA
_geom_hbond_site_symmetry_A
C2 H2 O4 1.00 2.43 3.2893(17) 143.6 1_455
C6 H6A O1 0.99 2.55 3.4282(18) 147.3 2_656
C10 H10 O2 1.00 2.43 3.2055(18) 133.5 2_756
O4 H4O O3 0.83(2) 2.04(2) 2.8276(19) 158(3) 2_746

loop_
_geom_torsion_atom_site_label_1
_geom_torsion_atom_site_label_2
_geom_torsion_atom_site_label_3
_geom_torsion_atom_site_label_4
_geom_torsion
C14 O1 C1 O2 -179.60(13)
C14 O1 C1 C2 2.52(15)
O2 C1 C2 C3 23.4(2)
O1 C1 C2 C3 -158.97(11)
O2 C1 C2 C15 158.84(15)
O1 C1 C2 C15 -23.52(13)
C15 C2 C3 C8 -3.9(2)
C1 C2 C3 C8 120.54(15)
C15 C2 C3 C4 169.78(12)
C1 C2 C3 C4 -65.73(15)
C8 C3 C4 C5 -23.87(19)
C2 C3 C4 C5 162.09(11)
C3 C4 C5 C16 177.19(12)
C3 C4 C5 C6 54.15(15)
C6 C5 C16 C18 -106.25(16)
C4 C5 C16 C18 132.96(15)
C6 C5 C16 C17 71.09(16)
C4 C5 C16 C17 -49.70(18)
C16 C5 C6 C7 178.75(12)
C4 C5 C6 C7 -56.22(15)
C5 C6 C7 O3 -153.51(14)
C5 C6 C7 C8 28.95(18)
C2 C3 C8 C7 166.22(13)
C4 C3 C8 C7 -6.9(2)
C2 C3 C8 C9 -7.4(2)
C4 C3 C8 C9 179.48(14)
O3 C7 C8 C3 -173.25(14)
C6 C7 C8 C3 4.3(2)
O3 C7 C8 C9 1.4(2)
C6 C7 C8 C9 178.87(13)
C3 C8 C9 C10 -36.1(2)
C7 C8 C9 C10 149.96(13)
C8 C9 C10 C11 55.5(2)
C8 C9 C10 O5 -14.76(19)
C9 C10 O5 C11 112.51(14)
C10 O5 C11 C15 -113.83(13)
C10 O5 C11 C12 116.22(14)
C9 C10 C11 O5 -106.68(15)
O5 C10 C11 C15 104.08(14)
C9 C10 C11 C15 -2.6(2)
O5 C10 C11 C12 -104.06(14)
C9 C10 C11 C12 149.26(14)
O5 C11 C12 O4 -16.85(17)
C10 C11 C12 O4 54.41(19)
C15 C11 C12 O4 -150.44(12)
O5 C11 C12 C19 -135.03(13)
C10 C11 C12 C19 -63.77(18)
C15 C11 C12 C19 91.38(14)
O5 C11 C12 C13 105.68(13)
C10 C11 C12 C13 176.95(13)
C15 C11 C12 C13 -27.91(15)
O4 C12 C13 C14 131.35(13)
C19 C12 C13 C14 -108.65(15)
C11 C12 C13 C14 9.26(16)
C1 O1 C14 C13 133.46(12)
C1 O1 C14 C15 19.59(14)
C12 C13 C14 O1 -99.06(14)
C12 C13 C14 C15 11.85(17)
O5 C11 C15 C2 11.18(17)
C10 C11 C15 C2 -59.03(18)
C12 C11 C15 C2 145.14(12)
O5 C11 C15 C14 -98.98(13)
C10 C11 C15 C14 -169.19(13)
C12 C11 C15 C14 34.99(14)
C3 C2 C15 C11 54.29(18)
C1 C2 C15 C11 -76.18(13)
C3 C2 C15 C14 164.26(12)
C1 C2 C15 C14 33.79(12)
O1 C14 C15 C11 86.14(12)
C13 C14 C15 C11 -28.29(14)
O1 C14 C15 C2 -33.17(13)
C13 C14 C15 C2 -147.59(12)
